data_7032875
loop_
_publ_author_name
'Glatz, Mathias'
'Bichler, Bernhard'
'Mastalir, Matthias'
'St\"oger, Berthold'
'Weil, Matthias'
'Mereiter, Kurt'
'Pittenauer, Ernst'
'Allmaier, G\"unter'
'Veiros, Luis F.'
'Kirchner, Karl'

_publ_section_title
;
 Iron(II) complexes featuring \k3- and \k2-bound PNP pincer ligands--the
 significance of sterics.
;
_journal_issue 1
_journal_name_full 'Dalton transactions (Cambridge, England : 2003)'
_journal_page_first 281
_journal_page_last 294
_journal_paper_doi 10.1039/c4dt02866j
_journal_volume 44
_journal_year 2015
_chemical_formula_moiety 'C58 H42 Fe N6 O8 P4, 2(C F3 O3 S), 6.5(C4 H8 O)'
_chemical_formula_sum 'C86 H94 F6 Fe N6 O20.5 P4 S2'
_chemical_formula_weight 1897.52
_chemical_name_common '5a*6.5THF  [Fe(k3-PNP-bipol)2](CF3SO3)2*6.5THF   1681'
_chemical_name_systematic
; 
5a.6.5THF  --  [Fe(k^3^-PNP-bipol)~2~](CF~3~SO~3~)~2~.6.5THF
;
_space_group_IT_number 2
_symmetry_cell_setting triclinic
_symmetry_space_group_name_Hall '-P 1'
_symmetry_space_group_name_H-M 'P -1'
_atom_sites_solution_hydrogens geom
_atom_sites_solution_primary direct
_atom_sites_solution_secondary difmap
_audit_creation_method SHELXL-97
_cell_angle_alpha 78.058(4)
_cell_angle_beta 80.833(4)
_cell_angle_gamma 68.818(3)
_cell_formula_units_Z 2
_cell_length_a 13.4039(8)
_cell_length_b 16.9467(9)
_cell_length_c 20.9385(13)
_cell_measurement_reflns_used 9989
_cell_measurement_temperature 100(2)
_cell_measurement_theta_max 23.71
_cell_measurement_theta_min 2.34
_cell_volume 4320.2(4)
_computing_cell_refinement 'Bruker SMART'
_computing_data_collection 'Bruker SMART'
_computing_data_reduction 'Bruker SAINT'
_computing_molecular_graphics 'Bruker SHELXTL'
_computing_publication_material 'Bruker SHELXTL'
_computing_structure_refinement 'SHELXL-97 (Sheldrick, 2008)'
_computing_structure_solution 'SHELXS-97 (Sheldrick, 2008)'
_diffrn_ambient_temperature 100(2)
_diffrn_measured_fraction_theta_full 0.965
_diffrn_measured_fraction_theta_max 0.965
_diffrn_measurement_device_type 'Bruker Kappa APEX-II CCD'
_diffrn_measurement_method '\w and \f scans'
_diffrn_radiation_monochromator graphite
_diffrn_radiation_source 'fine-focus sealed tube'
_diffrn_radiation_type MoK\a
_diffrn_radiation_wavelength 0.71073
_diffrn_reflns_av_R_equivalents 0.0488
_diffrn_reflns_av_sigmaI/netI 0.0518
_diffrn_reflns_limit_h_max 15
_diffrn_reflns_limit_h_min -15
_diffrn_reflns_limit_k_max 19
_diffrn_reflns_limit_k_min -19
_diffrn_reflns_limit_l_max 23
_diffrn_reflns_limit_l_min -23
_diffrn_reflns_number 41700
_diffrn_reflns_theta_full 23.82
_diffrn_reflns_theta_max 23.82
_diffrn_reflns_theta_min 1.71
_exptl_absorpt_coefficient_mu 0.386
_exptl_absorpt_correction_T_max 0.97
_exptl_absorpt_correction_T_min 0.83
_exptl_absorpt_correction_type multi-scan
_exptl_absorpt_process_details 'program SADABS'
_exptl_crystal_colour red
_exptl_crystal_density_diffrn 1.459
_exptl_crystal_density_method 'not measured'
_exptl_crystal_description plate
_exptl_crystal_F_000 1976
_exptl_crystal_size_max 0.40
_exptl_crystal_size_mid 0.25
_exptl_crystal_size_min 0.06
_refine_diff_density_max 3.217
_refine_diff_density_min -1.375
_refine_diff_density_rms 0.167
_refine_ls_extinction_method none
_refine_ls_goodness_of_fit_ref 1.100
_refine_ls_hydrogen_treatment constr
_refine_ls_matrix_type full
_refine_ls_number_parameters 1141
_refine_ls_number_reflns 12816
_refine_ls_number_restraints 358
_refine_ls_restrained_S_all 1.087
_refine_ls_R_factor_all 0.1353
_refine_ls_R_factor_gt 0.1130
_refine_ls_shift/su_max 0.047
_refine_ls_shift/su_mean 0.001
_refine_ls_structure_factor_coef Fsqd
_refine_ls_weighting_details 'calc w=1/[\s^2^(Fo^2^)+(0.1205P)^2^+75.3870P] where P=(Fo^2^+2Fc^2^)/3'
_refine_ls_weighting_scheme calc
_refine_ls_wR_factor_gt 0.2895
_refine_ls_wR_factor_ref 0.3093
_reflns_number_gt 10115
_reflns_number_total 12816
_reflns_threshold_expression >2sigma(I)
_cod_data_source_file c4dt02866j2.cif
_cod_data_source_block 5a
_cod_depositor_comments
;
The following automatic conversions were performed:

'_symmetry_cell_setting' value 'Triclinic' changed to 'triclinic'
according to
/usr/data/users/saulius/crontab/automatic-downloads/rss-feeds/RSC/lib/dictionaries/cif_core.dic
dictionary named 'cif_core.dic' version 2.4.2 from 2011-04-26.

Automatic conversion script
Id: cif_fix_values 2827 2014-09-09 07:05:25Z andrius 

 Adding full bibliography for 7032871--7032878.cif.
;
_cod_original_sg_symbol_Hall '-P 1 '
_cod_original_sg_symbol_H-M 'P -1 '
_cod_original_formula_sum 'C86 H94 F6 Fe N6 O20.50 P4 S2'
_cod_database_code 7032875

loop_
_symmetry_equiv_pos_as_xyz
'x, y, z'
'-x, -y, -z'

loop_
_atom_site_label
_atom_site_type_symbol
_atom_site_fract_x
_atom_site_fract_y
_atom_site_fract_z
_atom_site_U_iso_or_equiv
_atom_site_adp_type
_atom_site_occupancy
_atom_site_symmetry_multiplicity
_atom_site_calc_flag
_atom_site_refinement_flags
_atom_site_disorder_assembly
_atom_site_disorder_group
Fe1 Fe 0.88909(9) 0.77772(7) 0.26085(5) 0.0100(3) Uani 1 1 d U . .
P1 P 0.90845(16) 0.79133(13) 0.15415(10) 0.0117(4) Uani 1 1 d U . .
P2 P 0.90799(16) 0.75281(12) 0.36552(10) 0.0106(4) Uani 1 1 d U . .
P3 P 0.87273(16) 0.91201(12) 0.25632(10) 0.0115(4) Uani 1 1 d U . .
P4 P 0.86713(16) 0.65464(13) 0.26862(10) 0.0117(4) Uani 1 1 d U . .
O1 O 0.8891(4) 0.8791(3) 0.1011(3) 0.0142(10) Uani 1 1 d U . .
O2 O 0.8484(4) 0.7462(3) 0.1214(3) 0.0139(10) Uani 1 1 d U . .
O3 O 0.8520(4) 0.8331(3) 0.4029(3) 0.0126(9) Uani 1 1 d U . .
O4 O 0.8816(4) 0.6799(3) 0.4216(3) 0.0136(10) Uani 1 1 d U . .
O5 O 0.9071(4) 0.9733(3) 0.1932(3) 0.0137(10) Uani 1 1 d U . .
O6 O 0.9213(5) 0.9365(3) 0.3111(3) 0.0154(10) Uani 1 1 d U . .
O7 O 0.9123(5) 0.6050(3) 0.2073(3) 0.0150(10) Uani 1 1 d U . .
O8 O 0.9023(4) 0.5746(3) 0.3273(3) 0.0136(10) Uani 1 1 d U . .
N1 N 1.0473(5) 0.7326(4) 0.2521(3) 0.0108(8) Uani 1 1 d U . .
N2 N 1.0408(5) 0.7489(4) 0.1404(3) 0.0131(11) Uani 1 1 d U . .
H2N H 1.0711 0.7435 0.1003 0.016 Uiso 1 1 calc R . .
N3 N 1.0402(5) 0.7190(4) 0.3656(3) 0.0124(11) Uani 1 1 d U . .
H3N H 1.0706 0.7076 0.4023 0.015 Uiso 1 1 calc R . .
N4 N 0.7310(5) 0.8219(4) 0.2708(3) 0.0125(9) Uani 1 1 d U . .
N5 N 0.7402(5) 0.9585(4) 0.2614(3) 0.0152(11) Uani 1 1 d U . .
H5N H 0.7107 1.0145 0.2586 0.018 Uiso 1 1 calc R . .
N6 N 0.7351(5) 0.6819(4) 0.2801(3) 0.0154(12) Uani 1 1 d U . .
H6N H 0.7041 0.6427 0.2868 0.019 Uiso 1 1 calc R . .
C1 C 1.1030(6) 0.7222(5) 0.1926(4) 0.0114(13) Uani 1 1 d U . .
C2 C 1.2138(7) 0.6920(6) 0.1853(4) 0.0212(17) Uani 1 1 d U . .
H2 H 1.2514 0.6878 0.1429 0.025 Uiso 1 1 calc R . .
C3 C 1.2688(7) 0.6680(6) 0.2399(4) 0.0218(17) Uani 1 1 d U . .
H3 H 1.3451 0.6459 0.2355 0.026 Uiso 1 1 calc R . .
C4 C 1.2137(7) 0.6757(5) 0.3020(4) 0.0185(16) Uani 1 1 d U . .
H4 H 1.2512 0.6588 0.3402 0.022 Uiso 1 1 calc R . .
C5 C 1.1015(6) 0.7092(5) 0.3060(4) 0.0122(13) Uani 1 1 d U . .
C6 C 0.7921(6) 0.9250(5) 0.0724(4) 0.0143(13) Uani 1 1 d U . .
C7 C 0.7367(7) 1.0062(5) 0.0889(4) 0.0183(15) Uani 1 1 d U . .
H7 H 0.7601 1.0258 0.1212 0.022 Uiso 1 1 calc R . .
C8 C 0.6472(7) 1.0574(5) 0.0571(4) 0.0205(16) Uani 1 1 d U . .
H8 H 0.6093 1.1137 0.0666 0.025 Uiso 1 1 calc R . .
C9 C 0.6120(7) 1.0273(6) 0.0112(4) 0.0231(17) Uani 1 1 d U . .
H9 H 0.5502 1.0628 -0.0106 0.028 Uiso 1 1 calc R . .
C10 C 0.6672(7) 0.9457(5) -0.0027(4) 0.0198(16) Uani 1 1 d U . .
H10 H 0.6419 0.9249 -0.0334 0.024 Uiso 1 1 calc R . .
C11 C 0.7600(7) 0.8929(5) 0.0279(4) 0.0163(14) Uani 1 1 d U . .
C12 C 0.8225(7) 0.8072(5) 0.0087(4) 0.0164(14) Uani 1 1 d U . .
C13 C 0.8357(7) 0.7935(6) -0.0557(4) 0.0209(16) Uani 1 1 d U . .
H13 H 0.8038 0.8399 -0.0886 0.025 Uiso 1 1 calc R . .
C14 C 0.8946(7) 0.7136(6) -0.0731(4) 0.0238(17) Uani 1 1 d U . .
H14 H 0.9027 0.7055 -0.1174 0.029 Uiso 1 1 calc R . .
C15 C 0.9412(8) 0.6459(6) -0.0252(5) 0.0268(19) Uani 1 1 d U . .
H15 H 0.9815 0.5911 -0.0368 0.032 Uiso 1 1 calc R . .
C16 C 0.9295(7) 0.6578(5) 0.0394(4) 0.0203(16) Uani 1 1 d U . .
H16 H 0.9623 0.6118 0.0723 0.024 Uiso 1 1 calc R . .
C17 C 0.8695(6) 0.7373(5) 0.0551(4) 0.0139(13) Uani 1 1 d U . .
C18 C 0.8689(7) 0.8301(5) 0.4684(4) 0.0150(13) Uani 1 1 d U . .
C19 C 0.9354(7) 0.8706(5) 0.4789(4) 0.0187(15) Uani 1 1 d U . .
H19 H 0.9741 0.8950 0.4432 0.022 Uiso 1 1 calc R . .
C20 C 0.9447(8) 0.8750(6) 0.5431(4) 0.0234(17) Uani 1 1 d U . .
H20 H 0.9912 0.9017 0.5519 0.028 Uiso 1 1 calc R . .
C21 C 0.8861(7) 0.8406(6) 0.5940(4) 0.0221(16) Uani 1 1 d U . .
H21 H 0.8912 0.8449 0.6378 0.026 Uiso 1 1 calc R . .
C22 C 0.8195(7) 0.7995(5) 0.5818(4) 0.0189(15) Uani 1 1 d U . .
H22 H 0.7791 0.7765 0.6173 0.023 Uiso 1 1 calc R . .
C23 C 0.8117(7) 0.7918(5) 0.5175(4) 0.0154(13) Uani 1 1 d U . .
C24 C 0.7453(7) 0.7456(5) 0.5036(4) 0.0164(13) Uani 1 1 d U . .
C25 C 0.6462(7) 0.7517(6) 0.5387(4) 0.0220(16) Uani 1 1 d U . .
H25 H 0.6207 0.7875 0.5714 0.026 Uiso 1 1 calc R . .
C26 C 0.5835(8) 0.7074(7) 0.5276(5) 0.0285(18) Uani 1 1 d U . .
H26 H 0.5157 0.7136 0.5518 0.034 Uiso 1 1 calc R . .
C27 C 0.6214(7) 0.6535(6) 0.4803(4) 0.0261(18) Uani 1 1 d U . .
H27 H 0.5800 0.6216 0.4729 0.031 Uiso 1 1 calc R . .
C28 C 0.7191(7) 0.6468(6) 0.4444(4) 0.0204(15) Uani 1 1 d U . .
H28 H 0.7448 0.6108 0.4117 0.024 Uiso 1 1 calc R . .
C29 C 0.7795(6) 0.6929(5) 0.4562(4) 0.0140(13) Uani 1 1 d U . .
C30 C 0.6767(6) 0.9073(5) 0.2703(4) 0.0162(15) Uani 1 1 d U . .
C31 C 0.5654(7) 0.9406(6) 0.2773(5) 0.0238(18) Uani 1 1 d U . .
H31 H 0.5287 1.0005 0.2756 0.029 Uiso 1 1 calc R . .
C32 C 0.5097(7) 0.8841(6) 0.2868(5) 0.028(2) Uani 1 1 d U . .
H32 H 0.4335 0.9052 0.2933 0.034 Uiso 1 1 calc R . .
C33 C 0.5631(7) 0.7972(6) 0.2872(5) 0.0235(18) Uani 1 1 d U . .
H33 H 0.5245 0.7586 0.2930 0.028 Uiso 1 1 calc R . .
C34 C 0.6738(6) 0.7682(5) 0.2790(4) 0.0151(14) Uani 1 1 d U . .
C35 C 1.0136(6) 0.9736(5) 0.1830(4) 0.0136(13) Uani 1 1 d U . .
C36 C 1.0794(7) 0.9363(5) 0.1309(4) 0.0189(15) Uani 1 1 d U . .
H36 H 1.0539 0.9096 0.1045 0.023 Uiso 1 1 calc R . .
C37 C 1.1832(8) 0.9390(6) 0.1184(4) 0.0249(18) Uani 1 1 d U . .
H37 H 1.2303 0.9121 0.0842 0.030 Uiso 1 1 calc R . .
C38 C 1.2181(7) 0.9806(6) 0.1556(5) 0.0248(17) Uani 1 1 d U . .
H38 H 1.2893 0.9821 0.1468 0.030 Uiso 1 1 calc R . .
C39 C 1.1513(7) 1.0201(6) 0.2053(4) 0.0205(16) Uani 1 1 d U . .
H39 H 1.1763 1.0490 0.2301 0.025 Uiso 1 1 calc R . .
C40 C 1.0463(7) 1.0181(5) 0.2195(4) 0.0168(14) Uani 1 1 d U . .
C41 C 0.9707(7) 1.0616(5) 0.2712(4) 0.0144(13) Uani 1 1 d U . .
C42 C 0.9597(7) 1.1450(5) 0.2781(4) 0.0164(15) Uani 1 1 d U . .
H42 H 1.0029 1.1740 0.2498 0.020 Uiso 1 1 calc R . .
C43 C 0.8878(7) 1.1848(6) 0.3250(4) 0.0209(16) Uani 1 1 d U . .
H43 H 0.8806 1.2416 0.3286 0.025 Uiso 1 1 calc R . .
C44 C 0.8244(7) 1.1437(5) 0.3679(4) 0.0200(16) Uani 1 1 d U . .
H44 H 0.7748 1.1722 0.4005 0.024 Uiso 1 1 calc R . .
C45 C 0.8342(7) 1.0602(5) 0.3627(4) 0.0171(15) Uani 1 1 d U . .
H45 H 0.7920 1.0309 0.3914 0.021 Uiso 1 1 calc R . .
C46 C 0.9073(6) 1.0221(5) 0.3144(4) 0.0141(13) Uani 1 1 d U . .
C47 C 0.8981(7) 0.5271(5) 0.2061(4) 0.0172(15) Uani 1 1 d U . .
C48 C 0.8251(7) 0.5270(5) 0.1672(4) 0.0195(16) Uani 1 1 d U . .
H48 H 0.7805 0.5797 0.1449 0.023 Uiso 1 1 calc R . .
C49 C 0.8159(8) 0.4503(6) 0.1600(4) 0.0225(17) Uani 1 1 d U . .
H49 H 0.7652 0.4493 0.1336 0.027 Uiso 1 1 calc R . .
C50 C 0.8841(8) 0.3749(6) 0.1933(4) 0.0222(17) Uani 1 1 d U . .
H50 H 0.8792 0.3216 0.1891 0.027 Uiso 1 1 calc R . .
C51 C 0.9579(7) 0.3748(5) 0.2318(4) 0.0189(15) Uani 1 1 d U . .
H51 H 1.0042 0.3220 0.2529 0.023 Uiso 1 1 calc R . .
C52 C 0.9650(7) 0.4521(5) 0.2402(4) 0.0160(14) Uani 1 1 d U . .
C53 C 1.0397(7) 0.4554(5) 0.2840(4) 0.0162(14) Uani 1 1 d U . .
C54 C 1.1441(7) 0.3946(5) 0.2869(4) 0.0185(15) Uani 1 1 d U . .
H54 H 1.1683 0.3521 0.2592 0.022 Uiso 1 1 calc R . .
C55 C 1.2121(7) 0.3964(6) 0.3299(4) 0.0220(16) Uani 1 1 d U . .
H55 H 1.2833 0.3566 0.3303 0.026 Uiso 1 1 calc R . .
C56 C 1.1764(7) 0.4557(5) 0.3718(4) 0.0207(16) Uani 1 1 d U . .
H56 H 1.2227 0.4557 0.4018 0.025 Uiso 1 1 calc R . .
C57 C 1.0739(7) 0.5152(5) 0.3705(4) 0.0164(14) Uani 1 1 d U . .
H57 H 1.0487 0.5554 0.4001 0.020 Uiso 1 1 calc R . .
C58 C 1.0080(7) 0.5153(5) 0.3254(4) 0.0151(13) Uani 1 1 d U . .
S1 S 0.6031(3) 0.5092(3) 0.3031(2) 0.0328(13) Uani 0.624(10) 1 d PDU A 1
O9T O 0.6587(7) 0.5496(5) 0.3326(4) 0.051(2) Uani 1 1 d DU A 1
O10T O 0.5479(8) 0.5561(9) 0.2464(5) 0.089(3) Uani 1 1 d DU A 1
O11T O 0.6398(10) 0.4200(6) 0.3008(6) 0.092(4) Uani 1 1 d DU A 1
C59T C 0.4968(14) 0.5088(11) 0.3682(9) 0.037(4) Uiso 0.624(10) 1 d PU A 1
F1 F 0.4233(7) 0.4834(7) 0.3473(6) 0.110(3) Uani 1 1 d U A 1
F2 F 0.5276(8) 0.4706(10) 0.4226(5) 0.132(4) Uani 1 1 d U A 1
F3 F 0.4448(7) 0.6006(8) 0.3733(7) 0.135(4) Uani 1 1 d U A 1
S1' S 0.5378(8) 0.5633(7) 0.3482(5) 0.056(4) Uiso 0.350(14) 1 d PU B 2
C59' C 0.531(4) 0.484(3) 0.305(2) 0.071(13) Uiso 0.350(14) 1 d PU B 2
S2 S 0.30172(17) 0.16597(13) 0.24239(11) 0.0210(5) Uani 1 1 d DU . .
O12T O 0.3317(6) 0.0790(4) 0.2759(4) 0.0463(19) Uani 1 1 d DU . .
O13T O 0.1960(5) 0.2002(4) 0.2209(3) 0.0276(13) Uani 1 1 d DU . .
O14T O 0.3310(5) 0.2222(5) 0.2728(4) 0.0373(16) Uani 1 1 d DU . .
C60T C 0.3922(8) 0.1578(8) 0.1678(5) 0.0366(14) Uani 1 1 d U . .
F4 F 0.3856(6) 0.0979(6) 0.1373(4) 0.067(2) Uani 1 1 d U . .
F5 F 0.4938(4) 0.1345(5) 0.1809(3) 0.0426(14) Uani 1 1 d U . .
F6 F 0.3699(7) 0.2307(6) 0.1267(3) 0.075(2) Uani 1 1 d U . .
O15 O 1.1411(5) 0.7989(4) 0.0182(3) 0.0275(13) Uani 1 1 d U . .
C61 C 1.0778(8) 0.8604(6) -0.0304(4) 0.0263(18) Uani 1 1 d U . .
H61A H 1.0933 0.9146 -0.0376 0.032 Uiso 1 1 calc R . .
H61B H 1.0004 0.8727 -0.0164 0.032 Uiso 1 1 calc R . .
C62 C 1.1083(8) 0.8209(6) -0.0936(5) 0.031(2) Uani 1 1 d U . .
H62A H 1.0442 0.8185 -0.1099 0.037 Uiso 1 1 calc R . .
H62B H 1.1434 0.8541 -0.1284 0.037 Uiso 1 1 calc R . .
C63 C 1.1865(8) 0.7307(6) -0.0722(5) 0.031(2) Uani 1 1 d U . .
H63A H 1.1486 0.6885 -0.0591 0.037 Uiso 1 1 calc R . .
H63B H 1.2438 0.7120 -0.1076 0.037 Uiso 1 1 calc R . .
C64 C 1.2310(8) 0.7420(6) -0.0149(5) 0.0290(18) Uani 1 1 d U . .
H64A H 1.2605 0.6865 0.0140 0.035 Uiso 1 1 calc R . .
H64B H 1.2884 0.7673 -0.0297 0.035 Uiso 1 1 calc R . .
O16 O 1.1486(5) 0.6173(4) 0.4722(3) 0.0212(12) Uani 1 1 d U . .
C65 C 1.0855(8) 0.5951(7) 0.5308(4) 0.0278(18) Uani 1 1 d U . .
H65A H 1.0986 0.5326 0.5395 0.033 Uiso 1 1 calc R . .
H65B H 1.0079 0.6259 0.5264 0.033 Uiso 1 1 calc R . .
C66 C 1.1214(8) 0.6221(6) 0.5864(5) 0.0303(19) Uani 1 1 d U . .
H66A H 1.0597 0.6630 0.6088 0.036 Uiso 1 1 calc R . .
H66B H 1.1549 0.5716 0.6191 0.036 Uiso 1 1 calc R . .
C67 C 1.2025(9) 0.6643(7) 0.5525(5) 0.033(2) Uani 1 1 d U . .
H67A H 1.1679 0.7272 0.5409 0.039 Uiso 1 1 calc R . .
H67B H 1.2613 0.6521 0.5802 0.039 Uiso 1 1 calc R . .
C68 C 1.2426(8) 0.6226(7) 0.4924(5) 0.0277(19) Uani 1 1 d U . .
H68A H 1.2752 0.6578 0.4578 0.033 Uiso 1 1 calc R . .
H68B H 1.2966 0.5648 0.5027 0.033 Uiso 1 1 calc R . .
O17 O 0.6429(5) 1.1303(4) 0.2702(3) 0.0274(14) Uani 1 1 d U . .
C69 C 0.5677(8) 1.1709(6) 0.3206(5) 0.0303(19) Uani 1 1 d U . .
H69A H 0.5965 1.1470 0.3638 0.036 Uiso 1 1 calc R . .
H69B H 0.4989 1.1609 0.3222 0.036 Uiso 1 1 calc R . .
C70 C 0.5504(9) 1.2642(7) 0.3046(6) 0.040(2) Uani 1 1 d U . .
H70A H 0.4753 1.2984 0.3175 0.048 Uiso 1 1 calc R . .
H70B H 0.5993 1.2791 0.3270 0.048 Uiso 1 1 calc R . .
C71 C 0.5751(11) 1.2792(7) 0.2323(6) 0.046(3) Uani 1 1 d U . .
H71A H 0.5996 1.3292 0.2179 0.056 Uiso 1 1 calc R . .
H71B H 0.5119 1.2883 0.2092 0.056 Uiso 1 1 calc R . .
C72 C 0.6657(9) 1.1953(6) 0.2207(5) 0.035(2) Uani 1 1 d U . .
H72A H 0.6662 1.1831 0.1764 0.042 Uiso 1 1 calc R . .
H72B H 0.7365 1.1987 0.2250 0.042 Uiso 1 1 calc R . .
O18 O 0.4684(10) 0.7679(12) 0.1367(7) 0.130(6) Uani 1 1 d U . .
C73 C 0.5803(11) 0.7546(11) 0.1154(8) 0.068(4) Uani 1 1 d U . .
H73A H 0.6265 0.7175 0.1501 0.081 Uiso 1 1 calc R . .
H73B H 0.5935 0.8099 0.1038 0.081 Uiso 1 1 calc R . .
C74 C 0.6017(13) 0.7113(17) 0.0559(10) 0.116(8) Uani 1 1 d U . .
H74A H 0.6249 0.7468 0.0168 0.139 Uiso 1 1 calc R . .
H74B H 0.6590 0.6546 0.0629 0.139 Uiso 1 1 calc R . .
C75 C 0.5137(16) 0.703(3) 0.0477(18) 0.25(2) Uani 1 1 d U . .
H75A H 0.5244 0.6406 0.0539 0.300 Uiso 1 1 calc R . .
H75B H 0.4965 0.7274 0.0020 0.300 Uiso 1 1 calc R . .
C76 C 0.4285(12) 0.7405(14) 0.0892(8) 0.090(6) Uani 1 1 d U . .
H76A H 0.3921 0.6992 0.1111 0.108 Uiso 1 1 calc R . .
H76B H 0.3759 0.7902 0.0645 0.108 Uiso 1 1 calc R . .
O19 O 0.3110(14) 0.4587(15) 0.1542(9) 0.169(8) Uani 1 1 d U . .
C77 C 0.380(2) 0.484(3) 0.099(2) 0.230(19) Uani 1 1 d U . .
H77A H 0.3990 0.5320 0.1079 0.276 Uiso 1 1 calc R . .
H77B H 0.4474 0.4355 0.0933 0.276 Uiso 1 1 calc R . .
C78 C 0.329(2) 0.511(2) 0.0406(16) 0.182(14) Uani 1 1 d U . .
H78A H 0.3412 0.5634 0.0158 0.218 Uiso 1 1 calc R . .
H78B H 0.3584 0.4652 0.0128 0.218 Uiso 1 1 calc R . .
C79 C 0.225(2) 0.525(3) 0.0579(16) 0.26(3) Uani 1 1 d U . .
H79A H 0.1967 0.5016 0.0284 0.310 Uiso 1 1 calc R . .
H79B H 0.1867 0.5879 0.0527 0.310 Uiso 1 1 calc R . .
C80 C 0.2061(19) 0.4881(19) 0.1232(11) 0.136(10) Uani 1 1 d U . .
H80A H 0.1825 0.4388 0.1245 0.164 Uiso 1 1 calc R . .
H80B H 0.1494 0.5306 0.1472 0.164 Uiso 1 1 calc R . .
O20 O 0.2032(11) 0.9367(7) 0.3813(5) 0.092(4) Uani 1 1 d U . .
C81 C 0.2235(13) 0.8568(9) 0.3515(9) 0.075(4) Uani 1 1 d U . .
H81A H 0.1590 0.8394 0.3597 0.090 Uiso 1 1 calc R . .
H81B H 0.2425 0.8674 0.3036 0.090 Uiso 1 1 calc R . .
C82 C 0.3032(12) 0.7979(9) 0.3804(7) 0.058(3) Uani 1 1 d U . .
H82A H 0.3658 0.7838 0.3473 0.069 Uiso 1 1 calc R . .
H82B H 0.2835 0.7456 0.3953 0.069 Uiso 1 1 calc R . .
C83 C 0.3351(11) 0.8159(8) 0.4325(6) 0.053(2) Uani 1 1 d U . .
H83A H 0.4046 0.8260 0.4209 0.064 Uiso 1 1 calc R . .
H83B H 0.3425 0.7686 0.4702 0.064 Uiso 1 1 calc R . .
C84 C 0.2297(10) 0.9111(10) 0.4509(7) 0.063(3) Uani 1 1 d U . .
H84A H 0.1707 0.8997 0.4819 0.076 Uiso 1 1 calc R . .
H84B H 0.2553 0.9517 0.4657 0.076 Uiso 1 1 calc R . .
O21 O 0.4020(18) 0.9764(15) 0.5246(8) 0.121(9) Uani 0.73(4) 1 d PU . .
C85 C 0.4636(14) 0.9857(12) 0.4562(11) 0.091(5) Uani 1 1 d U . .
C86 C 0.5781(16) 0.9804(13) 0.4422(18) 0.135(9) Uani 1 1 d U . .

loop_
_atom_site_aniso_label
_atom_site_aniso_U_11
_atom_site_aniso_U_22
_atom_site_aniso_U_33
_atom_site_aniso_U_23
_atom_site_aniso_U_13
_atom_site_aniso_U_12
Fe1 0.0127(5) 0.0097(5) 0.0083(5) -0.0005(4) -0.0021(4) -0.0048(4)
P1 0.0158(10) 0.0120(10) 0.0088(8) 0.0000(7) -0.0015(7) -0.0072(8)
P2 0.0141(9) 0.0106(9) 0.0077(8) -0.0004(7) -0.0010(7) -0.0055(8)
P3 0.0158(10) 0.0105(8) 0.0091(10) -0.0003(7) -0.0019(8) -0.0061(8)
P4 0.0153(10) 0.0105(8) 0.0105(10) 0.0004(7) -0.0045(8) -0.0058(7)
O1 0.016(2) 0.015(2) 0.012(2) 0.0031(17) -0.0017(19) -0.0089(16)
O2 0.019(2) 0.014(2) 0.0105(17) 0.0016(17) -0.007(2) -0.007(2)
O3 0.019(2) 0.011(2) 0.0073(17) 0.0006(17) -0.0018(19) -0.0049(19)
O4 0.018(2) 0.011(2) 0.0113(19) 0.0028(16) -0.0027(18) -0.006(2)
O5 0.020(2) 0.014(2) 0.010(2) 0.0016(18) -0.0025(18) -0.011(2)
O6 0.025(3) 0.014(2) 0.011(2) -0.0013(18) -0.003(2) -0.010(2)
O7 0.025(3) 0.0105(19) 0.010(2) 0.0000(16) -0.003(2) -0.007(2)
O8 0.019(2) 0.0111(18) 0.010(2) 0.0019(15) -0.0004(19) -0.0068(16)
N1 0.0138(13) 0.012(2) 0.0074(15) -0.002(2) -0.0009(11) -0.0053(13)
N2 0.0168(16) 0.015(3) 0.0075(18) -0.003(2) -0.0001(14) -0.0057(19)
N3 0.0152(16) 0.017(3) 0.0074(18) -0.003(3) -0.0029(13) -0.007(2)
N4 0.0133(13) 0.0126(15) 0.012(2) 0.000(3) -0.0014(14) -0.0053(11)
N5 0.0169(16) 0.0103(17) 0.016(3) -0.001(3) 0.000(2) -0.0033(14)
N6 0.0171(16) 0.0145(19) 0.018(3) 0.000(3) -0.005(2) -0.0094(14)
C1 0.0155(15) 0.011(4) 0.008(2) -0.001(3) 0.0001(13) -0.006(3)
C2 0.0153(17) 0.032(5) 0.013(3) -0.005(4) 0.0012(18) -0.005(4)
C3 0.013(2) 0.031(5) 0.017(3) -0.006(4) -0.0001(16) -0.003(4)
C4 0.0143(17) 0.024(4) 0.014(3) -0.003(4) -0.0031(18) -0.003(3)
C5 0.0139(15) 0.015(4) 0.008(2) -0.001(3) -0.0014(13) -0.006(3)
C6 0.015(3) 0.013(2) 0.015(4) 0.005(2) -0.002(2) -0.009(2)
C7 0.025(4) 0.017(3) 0.010(4) 0.003(3) 0.000(3) -0.006(2)
C8 0.021(4) 0.016(3) 0.020(4) -0.001(3) 0.000(3) -0.004(2)
C9 0.024(4) 0.020(3) 0.021(5) 0.002(3) -0.006(3) -0.003(2)
C10 0.022(4) 0.020(3) 0.016(4) 0.002(3) -0.006(3) -0.006(2)
C11 0.022(4) 0.020(3) 0.004(4) 0.003(2) -0.002(2) -0.006(2)
C12 0.017(4) 0.023(2) 0.008(2) -0.0006(18) -0.001(3) -0.006(2)
C13 0.029(5) 0.025(3) 0.009(2) -0.002(2) -0.003(3) -0.010(3)
C14 0.028(5) 0.031(4) 0.014(3) -0.008(2) 0.001(3) -0.010(3)
C15 0.037(5) 0.022(3) 0.021(3) -0.009(2) 0.000(4) -0.008(3)
C16 0.031(5) 0.017(3) 0.018(3) -0.003(2) -0.005(3) -0.012(3)
C17 0.017(4) 0.018(2) 0.010(2) -0.0001(17) -0.001(2) -0.010(3)
C18 0.019(4) 0.017(4) 0.0076(19) -0.002(2) -0.002(2) -0.004(3)
C19 0.032(5) 0.015(4) 0.012(3) -0.002(3) -0.004(3) -0.010(3)
C20 0.030(5) 0.029(5) 0.015(3) -0.008(4) -0.004(3) -0.013(4)
C21 0.033(5) 0.022(5) 0.010(3) -0.001(3) -0.008(3) -0.006(3)
C22 0.029(5) 0.016(4) 0.008(2) 0.000(3) -0.001(3) -0.005(3)
C23 0.021(4) 0.014(4) 0.008(2) 0.001(3) -0.003(3) -0.003(3)
C24 0.018(3) 0.010(4) 0.016(4) 0.002(3) -0.004(2) -0.001(3)
C25 0.027(4) 0.026(5) 0.013(4) -0.002(3) 0.002(3) -0.011(3)
C26 0.026(4) 0.044(6) 0.018(5) 0.000(3) -0.003(3) -0.019(4)
C27 0.028(4) 0.039(5) 0.021(5) 0.000(3) -0.007(3) -0.024(4)
C28 0.027(4) 0.024(4) 0.015(4) 0.004(3) -0.006(3) -0.016(3)
C29 0.018(3) 0.013(4) 0.010(3) 0.004(2) -0.002(2) -0.008(3)
C30 0.0140(15) 0.015(2) 0.020(4) -0.006(3) -0.002(3) -0.0036(14)
C31 0.0145(18) 0.018(3) 0.035(5) -0.002(4) -0.006(4) -0.0012(17)
C32 0.011(2) 0.027(3) 0.044(6) -0.006(4) 0.000(4) -0.0043(18)
C33 0.0140(17) 0.025(3) 0.036(5) -0.006(4) -0.007(4) -0.0087(19)
C34 0.0135(15) 0.016(2) 0.018(4) -0.002(3) -0.007(3) -0.0061(14)
C35 0.018(3) 0.011(4) 0.013(4) 0.000(2) -0.001(2) -0.008(3)
C36 0.026(3) 0.021(4) 0.013(4) -0.004(3) 0.002(3) -0.013(3)
C37 0.030(3) 0.029(5) 0.020(4) -0.008(3) 0.011(3) -0.018(4)
C38 0.021(4) 0.027(5) 0.029(5) -0.004(3) 0.002(3) -0.014(4)
C39 0.024(3) 0.022(4) 0.021(4) -0.003(3) -0.003(3) -0.015(3)
C40 0.022(3) 0.018(4) 0.014(3) -0.002(3) -0.003(2) -0.012(3)
C41 0.021(3) 0.015(3) 0.012(3) 0.000(2) -0.008(2) -0.009(3)
C42 0.020(4) 0.011(3) 0.018(4) 0.003(3) -0.007(3) -0.006(3)
C43 0.033(5) 0.017(3) 0.015(4) -0.002(3) -0.005(3) -0.011(3)
C44 0.021(4) 0.017(3) 0.024(4) -0.007(3) -0.002(3) -0.006(3)
C45 0.024(4) 0.015(3) 0.013(4) -0.001(3) -0.004(2) -0.006(3)
C46 0.019(4) 0.014(3) 0.013(4) -0.001(2) -0.006(2) -0.008(2)
C47 0.026(4) 0.010(2) 0.017(4) -0.001(2) -0.006(3) -0.006(2)
C48 0.025(4) 0.017(3) 0.019(4) -0.002(3) -0.006(3) -0.008(3)
C49 0.032(5) 0.021(3) 0.019(5) -0.002(3) -0.007(3) -0.013(3)
C50 0.039(5) 0.017(3) 0.013(4) -0.005(3) -0.004(3) -0.010(3)
C51 0.029(4) 0.011(2) 0.017(4) 0.002(3) -0.003(3) -0.009(3)
C52 0.021(4) 0.010(2) 0.015(4) -0.002(3) -0.002(3) -0.003(3)
C53 0.022(3) 0.014(4) 0.012(4) 0.000(2) -0.002(2) -0.006(2)
C54 0.024(3) 0.013(4) 0.017(4) -0.001(3) -0.005(3) -0.004(2)
C55 0.023(3) 0.023(4) 0.018(4) -0.001(3) -0.006(3) -0.005(3)
C56 0.024(3) 0.021(4) 0.017(4) 0.001(3) -0.009(3) -0.007(3)
C57 0.024(3) 0.012(4) 0.015(4) 0.003(3) -0.006(3) -0.009(2)
C58 0.020(3) 0.006(3) 0.022(4) 0.002(2) -0.006(2) -0.0071(18)
S1 0.033(2) 0.037(2) 0.032(2) -0.0022(17) -0.0045(16) -0.0178(17)
O9T 0.058(5) 0.044(4) 0.066(5) 0.011(4) -0.019(4) -0.042(4)
O10T 0.045(6) 0.150(8) 0.053(5) 0.020(5) -0.026(4) -0.024(6)
O11T 0.121(10) 0.051(3) 0.116(9) -0.042(5) -0.011(7) -0.029(5)
F1 0.047(4) 0.106(6) 0.189(10) 0.037(6) -0.047(5) -0.059(5)
F2 0.064(6) 0.257(12) 0.054(4) 0.023(7) 0.012(4) -0.065(7)
F3 0.044(5) 0.151(7) 0.208(12) -0.128(8) -0.007(6) 0.021(5)
S2 0.0193(10) 0.0183(10) 0.0232(11) -0.0018(9) -0.0001(8) -0.0054(9)
O12T 0.032(4) 0.026(2) 0.062(5) 0.015(3) 0.003(3) -0.002(3)
O13T 0.022(2) 0.027(3) 0.034(4) -0.004(3) -0.004(2) -0.008(2)
O14T 0.029(3) 0.045(3) 0.042(4) -0.024(3) -0.006(3) -0.007(3)
C60T 0.029(3) 0.063(5) 0.022(3) -0.011(2) 0.002(2) -0.021(4)
F4 0.043(4) 0.125(5) 0.054(4) -0.063(4) 0.004(3) -0.031(4)
F5 0.027(2) 0.080(4) 0.031(3) -0.024(3) 0.0071(18) -0.026(3)
F6 0.068(4) 0.113(4) 0.035(3) 0.032(3) -0.007(3) -0.043(4)
O15 0.033(3) 0.030(3) 0.019(3) -0.004(2) -0.002(2) -0.010(3)
C61 0.037(5) 0.024(4) 0.015(4) 0.003(3) 0.004(3) -0.014(3)
C62 0.041(5) 0.033(4) 0.019(3) -0.002(3) -0.002(3) -0.016(4)
C63 0.040(6) 0.033(4) 0.020(4) -0.006(3) 0.001(4) -0.013(4)
C64 0.032(4) 0.033(5) 0.022(4) -0.006(3) 0.001(3) -0.012(3)
O16 0.025(3) 0.026(3) 0.013(2) 0.005(2) -0.008(2) -0.011(3)
C65 0.029(4) 0.036(5) 0.019(4) 0.003(4) -0.003(3) -0.015(4)
C66 0.043(5) 0.029(5) 0.015(3) -0.004(4) 0.000(3) -0.009(4)
C67 0.055(6) 0.031(5) 0.020(4) 0.000(4) -0.013(4) -0.021(4)
C68 0.025(4) 0.042(5) 0.019(4) -0.002(4) -0.006(3) -0.015(4)
O17 0.028(3) 0.022(3) 0.028(3) 0.001(2) -0.002(3) -0.005(2)
C69 0.027(5) 0.034(4) 0.026(4) -0.002(3) -0.001(3) -0.008(4)
C70 0.041(6) 0.034(4) 0.044(5) -0.016(4) 0.008(5) -0.011(5)
C71 0.064(7) 0.022(3) 0.041(4) 0.003(4) -0.006(5) -0.005(4)
C72 0.052(6) 0.025(4) 0.028(5) -0.005(3) 0.007(4) -0.016(4)
O18 0.069(7) 0.238(18) 0.125(11) -0.104(11) 0.027(7) -0.075(10)
C73 0.051(6) 0.082(10) 0.069(9) -0.002(7) -0.008(6) -0.026(7)
C74 0.039(6) 0.22(3) 0.096(13) -0.070(14) -0.001(7) -0.033(11)
C75 0.049(10) 0.48(6) 0.31(4) -0.33(4) 0.054(16) -0.08(2)
C76 0.046(6) 0.163(18) 0.070(10) -0.045(10) 0.012(7) -0.040(10)
O19 0.110(11) 0.23(2) 0.139(12) 0.035(13) -0.014(9) -0.067(14)
C77 0.099(14) 0.29(5) 0.25(3) 0.08(3) 0.013(15) -0.07(2)
C78 0.141(18) 0.15(2) 0.168(16) 0.06(2) 0.064(15) -0.03(2)
C79 0.140(16) 0.35(5) 0.19(2) 0.21(3) -0.022(14) -0.11(2)
C80 0.107(12) 0.20(3) 0.088(13) 0.045(15) 0.003(9) -0.075(18)
O20 0.141(10) 0.076(5) 0.058(5) -0.012(5) -0.027(6) -0.028(6)
C81 0.075(10) 0.055(7) 0.090(9) -0.010(7) -0.022(7) -0.010(6)
C82 0.071(8) 0.066(5) 0.050(7) 0.018(5) -0.026(5) -0.045(4)
C83 0.079(7) 0.054(6) 0.045(6) -0.006(5) 0.006(5) -0.050(4)
C84 0.035(6) 0.096(9) 0.049(5) 0.004(6) 0.002(5) -0.023(6)
O21 0.154(16) 0.16(2) 0.066(9) -0.063(12) -0.042(8) -0.040(15)
C85 0.071(8) 0.086(12) 0.131(11) -0.051(12) -0.007(10) -0.026(9)
C86 0.072(9) 0.068(12) 0.27(3) 0.027(16) -0.076(11) -0.033(10)

loop_
_atom_type_symbol
_atom_type_description
_atom_type_scat_dispersion_real
_atom_type_scat_dispersion_imag
_atom_type_scat_source
C C 0.0033 0.0016 'International Tables Vol C Tables 4.2.6.8 and 6.1.1.4'
H H 0.0000 0.0000 'International Tables Vol C Tables 4.2.6.8 and 6.1.1.4'
N N 0.0061 0.0033 'International Tables Vol C Tables 4.2.6.8 and 6.1.1.4'
O O 0.0106 0.0060 'International Tables Vol C Tables 4.2.6.8 and 6.1.1.4'
F F 0.0171 0.0103 'International Tables Vol C Tables 4.2.6.8 and 6.1.1.4'
P P 0.1023 0.0942 'International Tables Vol C Tables 4.2.6.8 and 6.1.1.4'
S S 0.1246 0.1234 'International Tables Vol C Tables 4.2.6.8 and 6.1.1.4'
Fe Fe 0.3463 0.8444 'International Tables Vol C Tables 4.2.6.8 and 6.1.1.4'

loop_
_geom_angle_atom_site_label_1
_geom_angle_atom_site_label_2
_geom_angle_atom_site_label_3
_geom_angle
_geom_angle_site_symmetry_1
N4 Fe1 N1 179.2(3) .
N4 Fe1 P4 83.5(2) .
N1 Fe1 P4 96.14(19) .
N4 Fe1 P1 97.0(2) .
N1 Fe1 P1 83.73(19) .
P4 Fe1 P1 90.70(8) .
N4 Fe1 P2 95.5(2) .
N1 Fe1 P2 83.73(19) .
P4 Fe1 P2 90.48(8) .
P1 Fe1 P2 167.47(9) .
N4 Fe1 P3 83.9(2) .
N1 Fe1 P3 96.39(19) .
P4 Fe1 P3 167.45(9) .
P1 Fe1 P3 91.29(8) .
P2 Fe1 P3 90.27(8) .
O2 P1 O1 98.7(3) .
O2 P1 N2 111.6(3) .
O1 P1 N2 98.8(3) .
O2 P1 Fe1 117.2(2) .
O1 P1 Fe1 128.0(2) .
N2 P1 Fe1 101.1(2) .
O3 P2 O4 98.7(3) .
O3 P2 N3 111.2(3) .
O4 P2 N3 99.5(3) .
O3 P2 Fe1 115.7(2) .
O4 P2 Fe1 128.7(2) .
N3 P2 Fe1 101.7(2) .
O6 P3 O5 98.7(3) .
O6 P3 N5 110.0(3) .
O5 P3 N5 100.5(3) .
O6 P3 Fe1 118.7(2) .
O5 P3 Fe1 126.0(2) .
N5 P3 Fe1 101.2(2) .
O7 P4 O8 99.4(3) .
O7 P4 N6 110.2(3) .
O8 P4 N6 100.7(3) .
O7 P4 Fe1 117.3(2) .
O8 P4 Fe1 125.8(2) .
N6 P4 Fe1 101.8(3) .
C6 O1 P1 124.0(5) .
C17 O2 P1 122.3(5) .
C18 O3 P2 122.3(5) .
C29 O4 P2 122.3(5) .
C35 O5 P3 119.3(5) .
C46 O6 P3 122.2(5) .
C47 O7 P4 121.9(5) .
C58 O8 P4 120.3(5) .
C5 N1 C1 119.3(7) .
C5 N1 Fe1 120.0(5) .
C1 N1 Fe1 120.7(5) .
C1 N2 P1 119.2(5) .
C5 N3 P2 117.7(5) .
C34 N4 C30 118.6(7) .
C34 N4 Fe1 120.9(5) .
C30 N4 Fe1 120.5(5) .
C30 N5 P3 118.8(5) .
C34 N6 P4 118.5(6) .
N1 C1 C2 121.7(7) .
N1 C1 N2 115.1(7) .
C2 C1 N2 123.1(7) .
C3 C2 C1 119.0(8) .
C2 C3 C4 120.6(8) .
C3 C4 C5 117.7(8) .
N1 C5 N3 116.7(7) .
N1 C5 C4 121.7(7) .
N3 C5 C4 121.6(7) .
C11 C6 C7 123.1(8) .
C11 C6 O1 120.8(7) .
C7 C6 O1 115.9(7) .
C8 C7 C6 118.3(8) .
C7 C8 C9 120.4(8) .
C10 C9 C8 119.7(8) .
C9 C10 C11 121.1(8) .
C6 C11 C10 117.3(8) .
C6 C11 C12 122.6(8) .
C10 C11 C12 120.0(8) .
C13 C12 C17 117.1(8) .
C13 C12 C11 122.0(8) .
C17 C12 C11 120.9(7) .
C12 C13 C14 121.5(8) .
C15 C14 C13 119.4(8) .
C14 C15 C16 120.3(8) .
C17 C16 C15 118.8(8) .
C16 C17 C12 122.9(8) .
C16 C17 O2 118.2(7) .
C12 C17 O2 118.7(7) .
C19 C18 C23 124.4(8) .
C19 C18 O3 117.9(7) .
C23 C18 O3 117.6(7) .
C18 C19 C20 118.3(8) .
C21 C20 C19 119.7(8) .
C20 C21 C22 120.7(8) .
C21 C22 C23 120.5(8) .
C18 C23 C22 116.3(8) .
C18 C23 C24 122.1(7) .
C22 C23 C24 121.5(8) .
C29 C24 C25 117.1(8) .
C29 C24 C23 121.7(7) .
C25 C24 C23 121.2(8) .
C26 C25 C24 122.3(8) .
C25 C26 C27 119.1(9) .
C28 C27 C26 119.8(8) .
C27 C28 C29 119.6(8) .
C24 C29 C28 122.0(8) .
C24 C29 O4 120.0(7) .
C28 C29 O4 117.8(7) .
N4 C30 C31 122.1(8) .
N4 C30 N5 115.5(7) .
C31 C30 N5 122.4(7) .
C32 C31 C30 117.9(8) .
C31 C32 C33 121.1(8) .
C34 C33 C32 118.2(8) .
N4 C34 C33 122.1(8) .
N4 C34 N6 115.2(7) .
C33 C34 N6 122.7(7) .
C40 C35 C36 121.9(8) .
C40 C35 O5 120.1(7) .
C36 C35 O5 117.6(7) .
C37 C36 C35 118.5(8) .
C38 C37 C36 120.2(8) .
C39 C38 C37 120.8(8) .
C38 C39 C40 120.5(8) .
C35 C40 C39 118.0(8) .
C35 C40 C41 119.8(7) .
C39 C40 C41 122.3(7) .
C46 C41 C42 117.1(8) .
C46 C41 C40 121.3(7) .
C42 C41 C40 121.5(7) .
C43 C42 C41 120.7(8) .
C42 C43 C44 121.1(8) .
C43 C44 C45 119.7(8) .
C46 C45 C44 117.7(8) .
C45 C46 C41 123.7(8) .
C45 C46 O6 117.9(7) .
C41 C46 O6 118.3(7) .
C48 C47 C52 122.5(8) .
C48 C47 O7 118.8(7) .
C52 C47 O7 118.5(7) .
C47 C48 C49 120.4(8) .
C48 C49 C50 117.3(8) .
C51 C50 C49 122.4(8) .
C50 C51 C52 120.1(8) .
C47 C52 C51 117.2(8) .
C47 C52 C53 120.7(7) .
C51 C52 C53 122.1(7) .
C58 C53 C54 117.6(8) .
C58 C53 C52 121.4(7) .
C54 C53 C52 120.9(7) .
C55 C54 C53 120.4(8) .
C56 C55 C54 120.2(8) .
C55 C56 C57 120.4(8) .
C56 C57 C58 119.0(8) .
C53 C58 C57 122.2(8) .
C53 C58 O8 120.0(7) .
C57 C58 O8 117.5(7) .
O11T S1 O10T 109.8(8) .
O11T S1 O9T 123.7(7) .
O10T S1 O9T 118.4(7) .
O11T S1 C59T 96.4(8) .
O10T S1 C59T 104.3(7) .
O9T S1 C59T 98.0(7) .
F2 C59T F1 114.8(15) .
F2 C59T F3 107.3(15) .
F1 C59T F3 107.2(13) .
F2 C59T S1 115.0(13) .
F1 C59T S1 108.8(12) .
F3 C59T S1 102.8(11) .
O13T S2 O12T 115.0(4) .
O13T S2 O14T 115.3(4) .
O12T S2 O14T 114.1(5) .
O13T S2 C60T 105.2(4) .
O12T S2 C60T 102.9(5) .
O14T S2 C60T 102.2(5) .
F6 C60T F5 107.9(9) .
F6 C60T F4 108.1(9) .
F5 C60T F4 107.2(9) .
F6 C60T S2 112.2(8) .
F5 C60T S2 111.2(7) .
F4 C60T S2 110.1(7) .
C64 O15 C61 107.7(7) .
O15 C61 C62 106.7(7) .
C63 C62 C61 103.3(8) .
C64 C63 C62 102.5(8) .
O15 C64 C63 104.2(8) .
C68 O16 C65 106.9(7) .
O16 C65 C66 106.0(7) .
C67 C66 C65 104.4(7) .
C68 C67 C66 101.9(8) .
O16 C68 C67 104.2(8) .
C72 O17 C69 108.7(7) .
O17 C69 C70 107.6(8) .
C71 C70 C69 103.8(9) .
C70 C71 C72 102.0(9) .
O17 C72 C71 105.3(8) .
C76 O18 C73 106.2(12) .
O18 C73 C74 104.3(12) .
C75 C74 C73 107.2(16) .
C74 C75 C76 114(2) .
C75 C76 O18 107.7(15) .
C77 O19 C80 100(2) .
C78 C77 O19 111(3) .
C79 C78 C77 107(3) .
C78 C79 C80 112(3) .
C79 C80 O19 107(2) .
C84 O20 C81 109.7(12) .
C82 C81 O20 105.3(14) .
C81 C82 C83 117.5(15) .
C82 C83 C84 103.6(12) .
O20 C84 C83 91.5(10) .
C86 O21 C85 108(3) 2_676
C86 C85 O21 126(2) .
O21 C86 C85 110(3) 2_676

loop_
_geom_bond_atom_site_label_1
_geom_bond_atom_site_label_2
_geom_bond_distance
_geom_bond_site_symmetry_2
Fe1 N4 1.967(7) .
Fe1 N1 1.969(6) .
Fe1 P4 2.180(2) .
Fe1 P1 2.181(2) .
Fe1 P2 2.182(2) .
Fe1 P3 2.189(2) .
P1 O2 1.595(6) .
P1 O1 1.626(6) .
P1 N2 1.657(7) .
P2 O3 1.595(5) .
P2 O4 1.617(5) .
P2 N3 1.655(7) .
P3 O6 1.594(6) .
P3 O5 1.618(5) .
P3 N5 1.659(7) .
P4 O7 1.598(6) .
P4 O8 1.614(6) .
P4 N6 1.650(7) .
O1 C6 1.408(10) .
O2 C17 1.400(10) .
O3 C18 1.413(10) .
O4 C29 1.406(10) .
O5 C35 1.411(10) .
O6 C46 1.409(9) .
O7 C47 1.407(10) .
O8 C58 1.410(10) .
N1 C5 1.351(10) .
N1 C1 1.356(10) .
N2 C1 1.381(10) .
N3 C5 1.386(10) .
N4 C34 1.358(10) .
N4 C30 1.363(10) .
N5 C30 1.388(11) .
N6 C34 1.392(10) .
C1 C2 1.379(12) .
C2 C3 1.370(13) .
C3 C4 1.395(12) .
C4 C5 1.398(11) .
C6 C11 1.362(12) .
C6 C7 1.393(12) .
C7 C8 1.379(12) .
C8 C9 1.389(13) .
C9 C10 1.379(13) .
C10 C11 1.404(12) .
C11 C12 1.493(12) .
C12 C13 1.386(12) .
C12 C17 1.387(12) .
C13 C14 1.389(13) .
C14 C15 1.384(13) .
C15 C16 1.385(13) .
C16 C17 1.374(12) .
C18 C19 1.370(12) .
C18 C23 1.378(12) .
C19 C20 1.390(12) .
C20 C21 1.378(13) .
C21 C22 1.394(13) .
C22 C23 1.403(12) .
C23 C24 1.474(12) .
C24 C29 1.385(12) .
C24 C25 1.391(12) .
C25 C26 1.383(13) .
C26 C27 1.396(14) .
C27 C28 1.382(13) .
C28 C29 1.389(12) .
C30 C31 1.385(12) .
C31 C32 1.380(13) .
C32 C33 1.385(13) .
C33 C34 1.378(12) .
C35 C40 1.388(12) .
C35 C36 1.395(12) .
C36 C37 1.390(13) .
C37 C38 1.381(13) .
C38 C39 1.374(13) .
C39 C40 1.403(12) .
C40 C41 1.478(12) .
C41 C46 1.381(12) .
C41 C42 1.403(11) .
C42 C43 1.360(12) .
C43 C44 1.392(13) .
C44 C45 1.398(12) .
C45 C46 1.376(12) .
C47 C48 1.369(12) .
C47 C52 1.391(12) .
C48 C49 1.389(12) .
C49 C50 1.394(13) .
C50 C51 1.372(13) .
C51 C52 1.395(12) .
C52 C53 1.484(12) .
C53 C58 1.377(12) .
C53 C54 1.408(12) .
C54 C55 1.391(13) .
C55 C56 1.375(13) .
C56 C57 1.380(12) .
C57 C58 1.391(12) .
S1 O11T 1.418(9) .
S1 O10T 1.433(9) .
S1 O9T 1.449(8) .
S1 C59T 1.809(18) .
C59T F2 1.24(2) .
C59T F1 1.37(2) .
C59T F3 1.48(2) .
S1' C59' 1.80(5) .
S2 O13T 1.431(6) .
S2 O12T 1.435(7) .
S2 O14T 1.438(7) .
S2 C60T 1.814(10) .
C60T F6 1.316(14) .
C60T F5 1.330(12) .
C60T F4 1.341(13) .
O15 C64 1.426(11) .
O15 C61 1.428(11) .
C61 C62 1.537(13) .
C62 C63 1.532(14) .
C63 C64 1.496(14) .
O16 C68 1.429(11) .
O16 C65 1.441(11) .
C65 C66 1.534(14) .
C66 C67 1.518(14) .
C67 C68 1.501(14) .
O17 C72 1.432(11) .
O17 C69 1.436(11) .
C69 C70 1.486(14) .
C70 C71 1.486(16) .
C71 C72 1.536(15) .
O18 C76 1.43(2) .
O18 C73 1.443(18) .
C73 C74 1.51(2) .
C74 C75 1.28(3) .
C75 C76 1.36(2) .
O19 C77 1.46(3) .
O19 C80 1.51(3) .
C77 C78 1.40(4) .
C78 C79 1.33(3) .
C79 C80 1.41(3) .
O20 C84 1.493(17) .
O20 C81 1.526(18) .
C81 C82 1.301(19) .
C82 C83 1.360(17) .
C83 C84 1.78(2) .
O21 C86 1.23(3) 2_676
O21 C85 1.54(3) .
C85 C86 1.49(3) .
C86 O21 1.23(3) 2_676
